data_4121689
loop_
_publ_author_name
'Su, Yuanting'
'Zheng, Xin'
'Wang, Xingyong'
'Zhang, Xuan'
'Sui, Yunxia'
'Wang, Xinping'

_publ_section_title
;
 Two stable phosphorus-containing four-membered ring radical cations with
 inverse spin density distributions.
;
_journal_issue 17
_journal_name_full 'Journal of the American Chemical Society'
_journal_page_first 6251
_journal_page_last 6254
_journal_paper_doi 10.1021/ja502675d
_journal_volume 136
_journal_year 2014
_chemical_formula_moiety 'C18 H54 N4 P2 Si6, F6 Sb, 2(C H2 Cl2)'
_chemical_formula_sum 'C20 H58 Cl4 F6 N4 P2 Sb Si6'
_chemical_formula_weight 962.73
_chemical_name_systematic
; 
 ? 
;
_space_group_IT_number 15
_symmetry_cell_setting monoclinic
_symmetry_space_group_name_Hall '-C 2yc'
_symmetry_space_group_name_H-M 'C 1 2/c 1'
_atom_sites_solution_hydrogens geom
_atom_sites_solution_primary direct
_atom_sites_solution_secondary difmap
_audit_creation_method SHELXL-97
_cell_angle_alpha 90.00
_cell_angle_beta 117.444(7)
_cell_angle_gamma 90.00
_cell_formula_units_Z 4
_cell_length_a 20.399(9)
_cell_length_b 12.003(5)
_cell_length_c 20.446(9)
_cell_measurement_reflns_used 3024
_cell_measurement_temperature 123(2)
_cell_measurement_theta_max 27.19
_cell_measurement_theta_min 2.62
_cell_volume 4443(3)
_computing_cell_refinement 'Bruker APEX II'
_computing_data_collection 'Bruker APEX II'
_computing_data_reduction 'Bruker APEX II'
_computing_molecular_graphics 'Bruker SHELXTL'
_computing_publication_material 'Bruker SHELXTL'
_computing_structure_refinement 'SHELXL-97 (Sheldrick, 2008)'
_computing_structure_solution 'SHELXS-97 (Sheldrick, 2008)'
_diffrn_ambient_temperature 123(2)
_diffrn_measured_fraction_theta_full 0.985
_diffrn_measured_fraction_theta_max 0.985
_diffrn_radiation_monochromator graphite
_diffrn_radiation_source 'fine-focus sealed tube'
_diffrn_radiation_type MoK\a
_diffrn_radiation_wavelength 0.71073
_diffrn_reflns_av_R_equivalents 0.1268
_diffrn_reflns_av_sigmaI/netI 0.1171
_diffrn_reflns_limit_h_max 24
_diffrn_reflns_limit_h_min -25
_diffrn_reflns_limit_k_max 15
_diffrn_reflns_limit_k_min -15
_diffrn_reflns_limit_l_max 25
_diffrn_reflns_limit_l_min -16
_diffrn_reflns_number 16188
_diffrn_reflns_theta_full 26.50
_diffrn_reflns_theta_max 26.50
_diffrn_reflns_theta_min 2.04
_exptl_absorpt_coefficient_mu 1.140
_exptl_absorpt_correction_T_max 0.8567
_exptl_absorpt_correction_T_min 0.7875
_exptl_absorpt_correction_type multi-scan
_exptl_absorpt_process_details 'SADABS (Bruker, 2000)'
_exptl_crystal_colour block
_exptl_crystal_density_diffrn 1.439
_exptl_crystal_density_method 'not measured'
_exptl_crystal_description block
_exptl_crystal_F_000 1972
_exptl_crystal_size_max 0.22
_exptl_crystal_size_mid 0.16
_exptl_crystal_size_min 0.14
_refine_diff_density_max 3.100
_refine_diff_density_min -2.499
_refine_diff_density_rms 0.289
_refine_ls_extinction_method none
_refine_ls_goodness_of_fit_ref 1.131
_refine_ls_hydrogen_treatment constr
_refine_ls_matrix_type full
_refine_ls_number_parameters 207
_refine_ls_number_reflns 4532
_refine_ls_number_restraints 326
_refine_ls_restrained_S_all 1.144
_refine_ls_R_factor_all 0.1447
_refine_ls_R_factor_gt 0.1064
_refine_ls_shift/su_max 0.000
_refine_ls_shift/su_mean 0.000
_refine_ls_structure_factor_coef Fsqd
_refine_ls_weighting_details 'calc w=1/[\s^2^(Fo^2^)+(0.2000P)^2^+0.0000P] where P=(Fo^2^+2Fc^2^)/3'
_refine_ls_weighting_scheme calc
_refine_ls_wR_factor_gt 0.2882
_refine_ls_wR_factor_ref 0.3355
_reflns_number_gt 2902
_reflns_number_total 4532
_reflns_threshold_expression >2sigma(I)
_cod_data_source_file ja502675d_si_003.cif
_cod_data_source_block 2
_cod_depositor_comments
;
The following automatic conversions were performed:

'_symmetry_cell_setting' value 'Monoclinic' changed to 'monoclinic'
according to
/usr/data/users/saulius/crontab/automatic-downloads/rss-feeds/ACS/lib/dictionaries/cif_core.dic
dictionary named 'cif_core.dic' version 2.4.2 from 2011-04-26.

Automatic conversion script
Id: cif_fix_values 2281 2013-09-26 08:29:07Z andrius 

 Adding full bibliography for 4121688--4121691.cif.
;
_cod_original_sg_symbol_Hall '-C 2yc  '
_cod_original_sg_symbol_H-M 'C2/c  '
_cod_database_code 4121689

loop_
_symmetry_equiv_pos_as_xyz
'x, y, z'
'-x, y, -z+1/2'
'x+1/2, y+1/2, z'
'-x+1/2, y+1/2, -z+1/2'
'-x, -y, -z'
'x, -y, z-1/2'
'-x+1/2, -y+1/2, -z'
'x+1/2, -y+1/2, z-1/2'

loop_
_atom_site_label
_atom_site_type_symbol
_atom_site_fract_x
_atom_site_fract_y
_atom_site_fract_z
_atom_site_U_iso_or_equiv
_atom_site_adp_type
_atom_site_occupancy
_atom_site_symmetry_multiplicity
_atom_site_calc_flag
_atom_site_refinement_flags
_atom_site_disorder_assembly
_atom_site_disorder_group
C10 C 0.1772(8) 0.127(2) 0.5020(12) 0.055(7) Uiso 0.487(16) 1 d PD A 3
H10A H 0.1646 0.0777 0.4589 0.066 Uiso 0.487(16) 1 calc PR A 3
H10B H 0.1611 0.2032 0.4835 0.066 Uiso 0.487(16) 1 calc PR A 3
Cl1 Cl 0.1294(7) 0.0811(7) 0.5500(5) 0.066(3) Uiso 0.487(16) 1 d PD A 3
Cl2 Cl 0.2723(4) 0.1258(9) 0.5573(4) 0.068(3) Uiso 0.487(16) 1 d PD A 3
C10' C 0.1579(8) 0.075(2) 0.5023(11) 0.054(7) Uiso 0.513(16) 1 d PD A 4
H10C H 0.1445 0.0117 0.4674 0.065 Uiso 0.513(16) 1 calc PR A 4
H10D H 0.1472 0.1446 0.4732 0.065 Uiso 0.513(16) 1 calc PR A 4
Cl1' Cl 0.1025(5) 0.0705(6) 0.5471(4) 0.049(2) Uiso 0.513(16) 1 d PD A 4
Cl2' Cl 0.2526(5) 0.0690(10) 0.5621(5) 0.085(3) Uiso 0.513(16) 1 d PD A 4
F1 F 0.5266(8) 0.4990(8) 0.1743(6) 0.037(4) Uiso 0.500(18) 1 d PDU B 1
F2 F 0.4200(7) 0.4084(14) 0.1945(8) 0.036(5) Uiso 0.250(9) 1 d PDU . 1
F3 F 0.4415(9) 0.6248(12) 0.2104(8) 0.039(5) Uiso 0.250(9) 1 d PDU . 1
F4 F 0.5791(8) 0.5911(15) 0.3072(9) 0.042(5) Uiso 0.250(9) 1 d PDU . 1
F5 F 0.5587(9) 0.3749(13) 0.2920(8) 0.024(4) Uiso 0.250(9) 1 d PDU . 1
F1' F 0.5446(8) 0.4946(8) 0.1886(7) 0.043(4) Uiso 0.500(18) 1 d PDU B 2
F2' F 0.4766(9) 0.3453(10) 0.2289(9) 0.031(5) Uiso 0.250(9) 1 d PDU . 2
F3' F 0.4103(7) 0.5332(16) 0.1694(8) 0.050(5) Uiso 0.250(9) 1 d PDU . 2
F4' F 0.5225(10) 0.6469(10) 0.2677(9) 0.037(5) Uiso 0.250(9) 1 d PDU . 2
F5' F 0.5897(7) 0.4585(16) 0.3285(8) 0.049(5) Uiso 0.250(9) 1 d PDU . 2
C1 C 0.0825(6) 0.6965(9) 0.1709(5) 0.040(3) Uani 1 1 d . . .
H1A H 0.1056 0.6281 0.1978 0.060 Uiso 1 1 calc R . .
H1B H 0.0809 0.7520 0.2053 0.060 Uiso 1 1 calc R . .
H1C H 0.1113 0.7258 0.1474 0.060 Uiso 1 1 calc R . .
C2 C -0.0594(5) 0.7903(8) 0.0472(5) 0.033(2) Uani 1 1 d . . .
H2A H -0.0294 0.8242 0.0265 0.049 Uiso 1 1 calc R . .
H2B H -0.0658 0.8436 0.0802 0.049 Uiso 1 1 calc R . .
H2C H -0.1079 0.7701 0.0072 0.049 Uiso 1 1 calc R . .
C3 C -0.0704(6) 0.6006(9) 0.1378(6) 0.038(2) Uani 1 1 d . . .
H3A H -0.0457 0.5335 0.1654 0.057 Uiso 1 1 calc R . .
H3B H -0.1188 0.5806 0.0975 0.057 Uiso 1 1 calc R . .
H3C H -0.0769 0.6536 0.1708 0.057 Uiso 1 1 calc R . .
C4 C 0.1429(6) 0.1971(8) 0.1650(5) 0.034(2) Uani 1 1 d . . .
H4A H 0.1956 0.2138 0.1947 0.051 Uiso 1 1 calc R . .
H4B H 0.1343 0.1681 0.1169 0.051 Uiso 1 1 calc R . .
H4C H 0.1278 0.1413 0.1904 0.051 Uiso 1 1 calc R . .
C5 C 0.0991(6) 0.3815(8) 0.2409(5) 0.032(2) Uani 1 1 d . . .
H5A H 0.1510 0.4003 0.2726 0.049 Uiso 1 1 calc R . .
H5B H 0.0833 0.3250 0.2653 0.049 Uiso 1 1 calc R . .
H5C H 0.0686 0.4484 0.2320 0.049 Uiso 1 1 calc R . .
C6 C -0.0104(6) 0.2930(9) 0.0960(5) 0.037(2) Uani 1 1 d . . .
H6A H -0.0187 0.2628 0.0482 0.055 Uiso 1 1 calc R . .
H6B H -0.0398 0.3609 0.0881 0.055 Uiso 1 1 calc R . .
H6C H -0.0253 0.2376 0.1218 0.055 Uiso 1 1 calc R . .
C7 C 0.2666(5) 0.4256(9) 0.2415(5) 0.037(2) Uani 1 1 d . . .
H7A H 0.2571 0.3497 0.2528 0.056 Uiso 1 1 calc R . .
H7B H 0.2487 0.4793 0.2657 0.056 Uiso 1 1 calc R . .
H7C H 0.3198 0.4358 0.2595 0.056 Uiso 1 1 calc R . .
C8 C 0.2500(6) 0.3481(12) 0.0914(7) 0.054(3) Uani 1 1 d . . .
H8A H 0.2389 0.2717 0.1002 0.082 Uiso 1 1 calc R . .
H8B H 0.3034 0.3563 0.1097 0.082 Uiso 1 1 calc R . .
H8C H 0.2244 0.3639 0.0385 0.082 Uiso 1 1 calc R . .
C9 C 0.2387(7) 0.5888(11) 0.1234(8) 0.061(4) Uani 1 1 d . . .
H9A H 0.2136 0.6032 0.0703 0.091 Uiso 1 1 calc R . .
H9B H 0.2921 0.5970 0.1422 0.091 Uiso 1 1 calc R . .
H9C H 0.2214 0.6422 0.1484 0.091 Uiso 1 1 calc R . .
N1 N -0.0051(4) 0.5648(6) 0.0387(3) 0.0163(14) Uani 1 1 d . . .
N2 N 0.1195(4) 0.4275(6) 0.1075(4) 0.0200(15) Uani 1 1 d U . .
P1 P 0.06881(14) 0.50496(18) 0.03571(12) 0.0215(6) Uani 1 1 d . . .
Si1 Si -0.01320(15) 0.6654(2) 0.09911(13) 0.0229(6) Uani 1 1 d . . .
Si2 Si 0.08836(15) 0.3260(2) 0.15185(13) 0.0239(6) Uani 1 1 d . . .
Si3 Si 0.21806(15) 0.4478(3) 0.14104(15) 0.0309(7) Uani 1 1 d . . .
Sb1 Sb 0.5000 0.49782(6) 0.2500 0.0238(4) Uani 1 2 d SD . .

loop_
_atom_site_aniso_label
_atom_site_aniso_U_11
_atom_site_aniso_U_22
_atom_site_aniso_U_33
_atom_site_aniso_U_23
_atom_site_aniso_U_13
_atom_site_aniso_U_12
C1 0.065(7) 0.029(5) 0.021(5) -0.015(4) 0.016(5) -0.017(5)
C2 0.049(6) 0.020(5) 0.025(5) 0.002(4) 0.014(5) 0.009(4)
C3 0.059(7) 0.040(6) 0.026(5) -0.006(4) 0.029(5) -0.003(5)
C4 0.048(6) 0.025(5) 0.022(5) 0.003(4) 0.009(4) -0.002(4)
C5 0.055(6) 0.030(5) 0.014(5) 0.004(4) 0.018(5) -0.001(5)
C6 0.054(6) 0.032(5) 0.022(5) 0.003(4) 0.015(5) -0.013(5)
C7 0.033(5) 0.049(6) 0.012(5) 0.003(4) -0.005(4) -0.002(5)
C8 0.033(6) 0.081(9) 0.050(8) -0.018(7) 0.019(6) 0.003(6)
C9 0.051(7) 0.063(8) 0.067(9) 0.029(7) 0.026(7) -0.017(6)
N1 0.022(3) 0.016(3) 0.006(3) -0.004(3) 0.002(3) -0.001(3)
N2 0.027(3) 0.019(3) 0.009(3) 0.006(2) 0.004(2) 0.009(3)
P1 0.0286(13) 0.0239(12) 0.0076(11) -0.0003(8) 0.0045(10) 0.0058(9)
Si1 0.0376(14) 0.0213(13) 0.0090(11) -0.0020(9) 0.0100(11) 0.0032(10)
Si2 0.0373(14) 0.0210(13) 0.0105(12) 0.0027(9) 0.0084(11) 0.0013(10)
Si3 0.0344(15) 0.0370(16) 0.0168(13) 0.0029(11) 0.0079(12) 0.0004(12)
Sb1 0.0300(6) 0.0215(5) 0.0192(5) 0.000 0.0107(4) 0.000

loop_
_atom_type_symbol
_atom_type_description
_atom_type_scat_dispersion_real
_atom_type_scat_dispersion_imag
_atom_type_scat_source
C C 0.0033 0.0016 'International Tables Vol C Tables 4.2.6.8 and 6.1.1.4'
H H 0.0000 0.0000 'International Tables Vol C Tables 4.2.6.8 and 6.1.1.4'
Cl Cl 0.1484 0.1585 'International Tables Vol C Tables 4.2.6.8 and 6.1.1.4'
F F 0.0171 0.0103 'International Tables Vol C Tables 4.2.6.8 and 6.1.1.4'
N N 0.0061 0.0033 'International Tables Vol C Tables 4.2.6.8 and 6.1.1.4'
P P 0.1023 0.0942 'International Tables Vol C Tables 4.2.6.8 and 6.1.1.4'
Sb Sb -0.5866 1.5461 'International Tables Vol C Tables 4.2.6.8 and 6.1.1.4'
Si Si 0.0817 0.0704 'International Tables Vol C Tables 4.2.6.8 and 6.1.1.4'

loop_
_geom_angle_atom_site_label_1
_geom_angle_atom_site_label_2
_geom_angle_atom_site_label_3
_geom_angle
_geom_angle_site_symmetry_1
_geom_angle_site_symmetry_3
Cl2 C10 Cl1 112.0(12) . .
Cl2 C10 H10A 109.2 . .
Cl1 C10 H10A 109.2 . .
Cl2 C10 H10B 109.2 . .
Cl1 C10 H10B 109.2 . .
H10A C10 H10B 107.9 . .
Cl2' C10' Cl1' 113.9(12) . .
Cl2' C10' H10C 108.8 . .
Cl1' C10' H10C 108.8 . .
Cl2' C10' H10D 108.8 . .
Cl1' C10' H10D 108.8 . .
H10C C10' H10D 107.7 . .
F5 F2 Sb1 81.3(17) 2_655 .
F4 F3 Sb1 80.4(16) 2_655 .
F3 F4 Sb1 81.9(17) 2_655 .
F2 F5 Sb1 81.1(16) 2_655 .
F2' F2' Sb1 75.5(5) 2_655 .
F5' F3' Sb1 75.6(9) 2_655 .
F4' F4' Sb1 76.4(6) 2_655 .
F3' F5' Sb1 76.5(10) 2_655 .
Si1 C1 H1A 109.5 . .
Si1 C1 H1B 109.5 . .
H1A C1 H1B 109.5 . .
Si1 C1 H1C 109.5 . .
H1A C1 H1C 109.5 . .
H1B C1 H1C 109.5 . .
Si1 C2 H2A 109.5 . .
Si1 C2 H2B 109.5 . .
H2A C2 H2B 109.5 . .
Si1 C2 H2C 109.5 . .
H2A C2 H2C 109.5 . .
H2B C2 H2C 109.5 . .
Si1 C3 H3A 109.5 . .
Si1 C3 H3B 109.5 . .
H3A C3 H3B 109.5 . .
Si1 C3 H3C 109.5 . .
H3A C3 H3C 109.5 . .
H3B C3 H3C 109.5 . .
Si2 C4 H4A 109.5 . .
Si2 C4 H4B 109.5 . .
H4A C4 H4B 109.5 . .
Si2 C4 H4C 109.5 . .
H4A C4 H4C 109.5 . .
H4B C4 H4C 109.5 . .
Si2 C5 H5A 109.5 . .
Si2 C5 H5B 109.5 . .
H5A C5 H5B 109.5 . .
Si2 C5 H5C 109.5 . .
H5A C5 H5C 109.5 . .
H5B C5 H5C 109.5 . .
Si2 C6 H6A 109.5 . .
Si2 C6 H6B 109.5 . .
H6A C6 H6B 109.5 . .
Si2 C6 H6C 109.5 . .
H6A C6 H6C 109.5 . .
H6B C6 H6C 109.5 . .
Si3 C7 H7A 109.5 . .
Si3 C7 H7B 109.5 . .
H7A C7 H7B 109.5 . .
Si3 C7 H7C 109.5 . .
H7A C7 H7C 109.5 . .
H7B C7 H7C 109.5 . .
Si3 C8 H8A 109.5 . .
Si3 C8 H8B 109.5 . .
H8A C8 H8B 109.5 . .
Si3 C8 H8C 109.5 . .
H8A C8 H8C 109.5 . .
H8B C8 H8C 109.5 . .
Si3 C9 H9A 109.5 . .
Si3 C9 H9B 109.5 . .
H9A C9 H9B 109.5 . .
Si3 C9 H9C 109.5 . .
H9A C9 H9C 109.5 . .
H9B C9 H9C 109.5 . .
P1 N1 P1 94.8(3) . 5_565
P1 N1 Si1 132.7(4) . .
P1 N1 Si1 132.5(4) 5_565 .
P1 N2 Si2 127.7(4) . .
P1 N2 Si3 113.2(4) . .
Si2 N2 Si3 119.1(4) . .
N2 P1 N1 114.3(4) . .
N2 P1 N1 115.4(4) . 5_565
N1 P1 N1 85.2(3) . 5_565
N2 P1 P1 124.8(3) . 5_565
N1 P1 P1 42.6(2) . 5_565
N1 P1 P1 42.5(2) 5_565 5_565
N1 Si1 C2 109.9(4) . .
N1 Si1 C3 106.7(4) . .
C2 Si1 C3 109.5(5) . .
N1 Si1 C1 106.4(4) . .
C2 Si1 C1 111.5(5) . .
C3 Si1 C1 112.6(5) . .
N2 Si2 C6 111.8(4) . .
N2 Si2 C4 108.1(4) . .
C6 Si2 C4 108.8(5) . .
N2 Si2 C5 110.0(4) . .
C6 Si2 C5 106.6(5) . .
C4 Si2 C5 111.5(4) . .
N2 Si3 C9 111.5(5) . .
N2 Si3 C7 109.5(4) . .
C9 Si3 C7 107.5(6) . .
N2 Si3 C8 108.1(4) . .
C9 Si3 C8 108.6(7) . .
C7 Si3 C8 111.7(5) . .
F4' Sb1 F4' 27.3(11) 2_655 .
F4' Sb1 F2 139.2(9) 2_655 2_655
F4' Sb1 F2 112.0(7) . 2_655
F4' Sb1 F2 112.0(7) 2_655 .
F4' Sb1 F2 139.2(9) . .
F2 Sb1 F2 108.8(12) 2_655 .
F4' Sb1 F5 129.5(9) 2_655 2_655
F4' Sb1 F5 156.7(6) . 2_655
F2 Sb1 F5 91.3(6) 2_655 2_655
F2 Sb1 F5 17.6(10) . 2_655
F4' Sb1 F5 156.7(6) 2_655 .
F4' Sb1 F5 129.5(9) . .
F2 Sb1 F5 17.6(10) 2_655 .
F2 Sb1 F5 91.3(6) . .
F5 Sb1 F5 73.7(11) 2_655 .
F4' Sb1 F5' 118.3(11) 2_655 .
F4' Sb1 F5' 91.2(5) . .
F2 Sb1 F5' 22.8(7) 2_655 .
F2 Sb1 F5' 128.7(10) . .
F5 Sb1 F5' 111.7(7) 2_655 .
F5 Sb1 F5' 39.0(9) . .
F4' Sb1 F5' 91.2(5) 2_655 2_655
F4' Sb1 F5' 118.3(11) . 2_655
F2 Sb1 F5' 128.7(10) 2_655 2_655
F2 Sb1 F5' 22.8(7) . 2_655
F5 Sb1 F5' 39.0(9) 2_655 2_655
F5 Sb1 F5' 111.7(7) . 2_655
F5' Sb1 F5' 150.5(12) . 2_655
F4' Sb1 F1' 89.9(5) 2_655 2_655
F4' Sb1 F1' 92.5(5) . 2_655
F2 Sb1 F1' 98.2(6) 2_655 2_655
F2 Sb1 F1' 80.4(6) . 2_655
F5 Sb1 F1' 83.3(5) 2_655 2_655
F5 Sb1 F1' 94.8(6) . 2_655
F5' Sb1 F1' 90.3(4) . 2_655
F5' Sb1 F1' 89.1(4) 2_655 2_655
F4' Sb1 F1' 92.5(5) 2_655 .
F4' Sb1 F1' 89.9(5) . .
F2 Sb1 F1' 80.4(6) 2_655 .
F2 Sb1 F1' 98.2(6) . .
F5 Sb1 F1' 94.8(6) 2_655 .
F5 Sb1 F1' 83.3(5) . .
F5' Sb1 F1' 89.1(4) . .
F5' Sb1 F1' 90.3(4) 2_655 .
F1' Sb1 F1' 177.6(6) 2_655 .
F4' Sb1 F1 88.4(5) 2_655 .
F4' Sb1 F1 90.8(5) . .
F2 Sb1 F1 90.1(4) 2_655 .
F2 Sb1 F1 90.4(4) . .
F5 Sb1 F1 89.7(4) 2_655 .
F5 Sb1 F1 91.0(5) . .
F5' Sb1 F1 99.9(7) . .
F5' Sb1 F1 80.3(7) 2_655 .
F1' Sb1 F1 169.2(6) 2_655 .
F1' Sb1 F1 10.9(6) . .
F4' Sb1 F1 90.8(5) 2_655 2_655
F4' Sb1 F1 88.4(5) . 2_655
F2 Sb1 F1 90.4(4) 2_655 2_655
F2 Sb1 F1 90.1(4) . 2_655
F5 Sb1 F1 91.0(5) 2_655 2_655
F5 Sb1 F1 89.7(4) . 2_655
F5' Sb1 F1 80.3(7) . 2_655
F5' Sb1 F1 99.9(7) 2_655 2_655
F1' Sb1 F1 10.9(6) 2_655 2_655
F1' Sb1 F1 169.2(6) . 2_655
F1 Sb1 F1 179.1(6) . 2_655

loop_
_geom_bond_atom_site_label_1
_geom_bond_atom_site_label_2
_geom_bond_distance
_geom_bond_site_symmetry_2
C10 Cl2 1.739(15) .
C10 Cl1 1.760(16) .
C10 H10A 0.9900 .
C10 H10B 0.9900 .
C10' Cl2' 1.748(15) .
C10' Cl1' 1.754(15) .
C10' H10C 0.9900 .
C10' H10D 0.9900 .
F1 Sb1 1.861(8) .
F2 F5 0.56(3) 2_655
F2 Sb1 1.843(11) .
F3 F4 0.57(3) 2_655
F3 Sb1 1.874(11) .
F4 F3 0.57(3) 2_655
F4 Sb1 1.866(13) .
F5 F2 0.56(3) 2_655
F5 Sb1 1.844(12) .
F1' Sb1 1.860(8) .
F2' F2' 0.95(3) 2_655
F2' Sb1 1.891(11) .
F3' F5' 0.90(3) 2_655
F3' Sb1 1.862(11) .
F4' F4' 0.87(4) 2_655
F4' Sb1 1.842(11) .
F5' F3' 0.90(3) 2_655
F5' Sb1 1.854(11) .
C1 Si1 1.861(11) .
C1 H1A 0.9800 .
C1 H1B 0.9800 .
C1 H1C 0.9800 .
C2 Si1 1.827(9) .
C2 H2A 0.9800 .
C2 H2B 0.9800 .
C2 H2C 0.9800 .
C3 Si1 1.855(10) .
C3 H3A 0.9800 .
C3 H3B 0.9800 .
C3 H3C 0.9800 .
C4 Si2 1.851(10) .
C4 H4A 0.9800 .
C4 H4B 0.9800 .
C4 H4C 0.9800 .
C5 Si2 1.855(9) .
C5 H5A 0.9800 .
C5 H5B 0.9800 .
C5 H5C 0.9800 .
C6 Si2 1.844(10) .
C6 H6A 0.9800 .
C6 H6B 0.9800 .
C6 H6C 0.9800 .
C7 Si3 1.843(9) .
C7 H7A 0.9800 .
C7 H7B 0.9800 .
C7 H7C 0.9800 .
C8 Si3 1.869(12) .
C8 H8A 0.9800 .
C8 H8B 0.9800 .
C8 H8C 0.9800 .
C9 Si3 1.820(12) .
C9 H9A 0.9800 .
C9 H9B 0.9800 .
C9 H9C 0.9800 .
N1 P1 1.696(7) .
N1 P1 1.699(7) 5_565
N1 Si1 1.788(7) .
N2 P1 1.640(7) .
N2 Si2 1.800(7) .
N2 Si3 1.817(8) .
P1 N1 1.699(7) 5_565
P1 P1 2.500(5) 5_565
Sb1 F4' 1.842(11) 2_655
Sb1 F2 1.843(11) 2_655
Sb1 F5 1.844(12) 2_655
Sb1 F5' 1.855(11) 2_655
Sb1 F1' 1.860(8) 2_655
Sb1 F1 1.861(8) 2_655
